data_7207409
loop_
_publ_author_name
'Constable, Edwin C.'
'Zhang, Guoqi'
'Housecroft, Catherine E.'
'Zampese, Jennifer A.'

_publ_section_title
;
 Bucky-blocks: templating a coordination network with C60
;
_journal_issue 5
_journal_name_full CrystEngComm
_journal_page_first 1770
_journal_paper_doi 10.1039/c2ce06156b
_journal_volume 14
_journal_year 2012
_chemical_formula_moiety '4(C76 H76 Cl4 N12 Ni2), 13(C6 H4 Cl2), 30(H2 O)'
_chemical_formula_sum 'C382 H416 Cl42 N48 Ni8 O30'
_chemical_formula_weight 8118.19
_chemical_name_systematic
;
?
;
_space_group_IT_number 14
_symmetry_cell_setting monoclinic
_symmetry_space_group_name_Hall '-P 2ybc'
_symmetry_space_group_name_H-M 'P 1 21/c 1'
_atom_sites_solution_hydrogens geom
_atom_sites_solution_primary direct
_atom_sites_solution_secondary difmap
_audit_creation_method SHELXL-97
_cell_angle_alpha 90.00
_cell_angle_beta 90.25(3)
_cell_angle_gamma 90.00
_cell_formula_units_Z 1
_cell_length_a 24.817(5)
_cell_length_b 25.609(5)
_cell_length_c 16.634(3)
_cell_measurement_reflns_used 3223
_cell_measurement_temperature 173(2)
_cell_measurement_theta_max 67.61
_cell_measurement_theta_min 5.63
_cell_volume 10571(4)
_computing_cell_refinement 'Stoe IPDS'
_computing_data_collection 'Stoe IPDS'
_computing_data_reduction 'Stoe IPDS'
_computing_molecular_graphics 'Bruker SHELXTL'
_computing_publication_material 'Bruker SHELXTL'
_computing_structure_refinement 'SHELXL-97 (Sheldrick, 1997)'
_computing_structure_solution 'SHELXS-97 (Sheldrick, 1990)'
_diffrn_ambient_temperature 173(2)
_diffrn_measured_fraction_theta_full 0.999
_diffrn_measured_fraction_theta_max 0.999
_diffrn_measurement_device_type 'Stoe IPDS'
_diffrn_measurement_method '\w scans'
_diffrn_radiation_monochromator graphite
_diffrn_radiation_source 'fine-focus sealed tube'
_diffrn_radiation_type MoK\a
_diffrn_radiation_wavelength 0.71073
_diffrn_reflns_av_R_equivalents 0.1838
_diffrn_reflns_av_sigmaI/netI 0.0854
_diffrn_reflns_limit_h_max 29
_diffrn_reflns_limit_h_min -29
_diffrn_reflns_limit_k_max 30
_diffrn_reflns_limit_k_min -30
_diffrn_reflns_limit_l_max 19
_diffrn_reflns_limit_l_min -19
_diffrn_reflns_number 138545
_diffrn_reflns_theta_full 25.05
_diffrn_reflns_theta_max 25.05
_diffrn_reflns_theta_min 2.17
_exptl_absorpt_coefficient_mu 0.677
_exptl_absorpt_correction_T_max 0.9734
_exptl_absorpt_correction_T_min 0.9053
_exptl_absorpt_correction_type multi-scan
_exptl_absorpt_process_details '(Blessing 1951)'
_exptl_crystal_colour green
_exptl_crystal_density_diffrn 1.266
_exptl_crystal_density_method 'not measured'
_exptl_crystal_description block
_exptl_crystal_F_000 4162
_exptl_crystal_size_max 0.15
_exptl_crystal_size_mid 0.06
_exptl_crystal_size_min 0.04
_refine_diff_density_max 0.926
_refine_diff_density_min -0.616
_refine_diff_density_rms 0.103
_refine_ls_extinction_method none
_refine_ls_goodness_of_fit_ref 1.080
_refine_ls_hydrogen_treatment constr
_refine_ls_matrix_type full
_refine_ls_number_parameters 1280
_refine_ls_number_reflns 18709
_refine_ls_number_restraints 120
_refine_ls_restrained_S_all 1.085
_refine_ls_R_factor_all 0.1186
_refine_ls_R_factor_gt 0.0887
_refine_ls_shift/su_max 0.008
_refine_ls_shift/su_mean 0.000
_refine_ls_structure_factor_coef Fsqd
_refine_ls_weighting_details 'calc w=1/[\s^2^(Fo^2^)+(0.0925P)^2^+31.1592P] where P=(Fo^2^+2Fc^2^)/3'
_refine_ls_weighting_scheme calc
_refine_ls_wR_factor_gt 0.1981
_refine_ls_wR_factor_ref 0.2166
_reflns_number_gt 14137
_reflns_number_total 18709
_reflns_threshold_expression >2sigma(I)
_cod_data_source_file c2ce06156b.txt
_cod_data_source_block gq271
_cod_depositor_comments
;
The following automatic conversions were performed:

'_symmetry_cell_setting' value 'Monoclinic' changed to 'monoclinic'
according to /home/saulius/struct/CIF-dictionaries/cif_core.dic
dictionary named 'cif_core.dic' version 2.4.1 from 2010-06-29.

Automatic conversion script
Id: cif_fix_values 1715 2011-07-08 13:25:40Z adriana 
;
_cod_original_sg_symbol_Hall -P2ybc
_cod_original_sg_symbol_H-M P2(1)/c
_cod_database_code 7207409

loop_
_symmetry_equiv_pos_as_xyz
'x, y, z'
'-x, y+1/2, -z+1/2'
'-x, -y, -z'
'x, -y-1/2, z-1/2'

loop_
_atom_site_label
_atom_site_type_symbol
_atom_site_fract_x
_atom_site_fract_y
_atom_site_fract_z
_atom_site_U_iso_or_equiv
_atom_site_adp_type
_atom_site_occupancy
_atom_site_symmetry_multiplicity
_atom_site_calc_flag
_atom_site_refinement_flags
_atom_site_disorder_assembly
_atom_site_disorder_group
Ni1 Ni 0.98608(3) 0.23626(3) 0.73876(5) 0.01820(18) Uani 1 1 d . . .
Cl1 Cl 1.04058(6) 0.17976(6) 0.65237(10) 0.0245(3) Uani 1 1 d . . .
Cl2 Cl 0.92520(7) 0.28855(6) 0.82446(10) 0.0264(4) Uani 1 1 d . . .
Ni2 Ni 1.48295(3) 0.22857(3) 0.75005(5) 0.01955(19) Uani 1 1 d . . .
Cl3 Cl 1.42493(7) 0.17490(6) 0.66428(10) 0.0257(3) Uani 1 1 d . . .
Cl4 Cl 1.54469(7) 0.27849(7) 0.83745(10) 0.0274(4) Uani 1 1 d . . .
N1 N 0.9201(2) 0.2208(2) 0.6634(3) 0.0230(12) Uani 1 1 d . . .
N2 N 0.7333(2) 0.1935(2) 0.5622(3) 0.0263(12) Uani 1 1 d . . .
N3 N 0.5480(2) 0.2133(2) 0.6725(3) 0.0255(12) Uani 1 1 d . . .
C1 C 0.9223(3) 0.2202(3) 0.5819(4) 0.0266(15) Uani 1 1 d . . .
H1A H 0.9560 0.2266 0.5570 0.032 Uiso 1 1 calc R . .
C2 C 0.8790(3) 0.2109(3) 0.5339(4) 0.0292(16) Uani 1 1 d . . .
H2A H 0.8826 0.2126 0.4772 0.035 Uiso 1 1 calc R . .
C3 C 0.8289(3) 0.1989(3) 0.5680(4) 0.0254(15) Uani 1 1 d . . .
C4 C 0.8269(3) 0.1974(3) 0.6514(4) 0.0307(16) Uani 1 1 d . . .
H4A H 0.7941 0.1890 0.6775 0.037 Uiso 1 1 calc R . .
C5 C 0.8723(3) 0.2082(3) 0.6961(4) 0.0291(16) Uani 1 1 d . . .
H5A H 0.8698 0.2066 0.7531 0.035 Uiso 1 1 calc R . .
C6 C 0.7790(3) 0.1907(3) 0.5193(4) 0.0250(15) Uani 1 1 d . . .
C7 C 0.7792(3) 0.1821(3) 0.4376(4) 0.0288(16) Uani 1 1 d . . .
H7A H 0.8125 0.1799 0.4098 0.035 Uiso 1 1 calc R . .
C8 C 0.7304(3) 0.1767(3) 0.3950(4) 0.0297(15) Uani 1 1 d . . .
C9 C 0.6842(3) 0.1804(3) 0.4397(4) 0.0302(16) Uani 1 1 d . . .
H9A H 0.6501 0.1771 0.4140 0.036 Uiso 1 1 calc R . .
C10 C 0.6869(3) 0.1889(3) 0.5223(4) 0.0281(16) Uani 1 1 d . . .
C11 C 0.5970(3) 0.2022(3) 0.7032(4) 0.0328(17) Uani 1 1 d . . .
H11A H 0.6008 0.2007 0.7600 0.039 Uiso 1 1 calc R . .
C12 C 0.6416(3) 0.1928(3) 0.6570(4) 0.0337(17) Uani 1 1 d . . .
H12A H 0.6751 0.1844 0.6819 0.040 Uiso 1 1 calc R . .
C13 C 0.6378(3) 0.1957(3) 0.5729(4) 0.0258(15) Uani 1 1 d . . .
C14 C 0.5868(3) 0.2058(3) 0.5411(4) 0.0285(16) Uani 1 1 d . . .
H14A H 0.5814 0.2061 0.4845 0.034 Uiso 1 1 calc R . .
C15 C 0.5439(3) 0.2153(3) 0.5921(4) 0.0269(15) Uani 1 1 d . . .
H15A H 0.5099 0.2236 0.5690 0.032 Uiso 1 1 calc R . .
C16 C 0.7308(3) 0.1700(4) 0.3038(4) 0.0396(19) Uani 1 1 d U . .
C17 C 0.7454(8) 0.2218(6) 0.2671(7) 0.113(5) Uani 1 1 d U . .
H17A H 0.7777 0.2356 0.2936 0.169 Uiso 1 1 calc R . .
H17B H 0.7155 0.2463 0.2741 0.169 Uiso 1 1 calc R . .
H17C H 0.7525 0.2171 0.2096 0.169 Uiso 1 1 calc R . .
C18 C 0.7716(6) 0.1316(8) 0.2795(7) 0.125(7) Uani 1 1 d U . .
H18A H 0.8067 0.1415 0.3021 0.187 Uiso 1 1 calc R . .
H18B H 0.7739 0.1307 0.2207 0.187 Uiso 1 1 calc R . .
H18C H 0.7614 0.0970 0.2995 0.187 Uiso 1 1 calc R . .
C19 C 0.6766(4) 0.1517(6) 0.2738(6) 0.088(5) Uani 1 1 d . . .
H19A H 0.6712 0.1151 0.2891 0.132 Uiso 1 1 calc R . .
H19B H 0.6751 0.1548 0.2151 0.132 Uiso 1 1 calc R . .
H19C H 0.6482 0.1732 0.2976 0.132 Uiso 1 1 calc R . .
N4 N 0.9659(2) 0.1705(2) 0.8092(3) 0.0225(12) Uani 1 1 d . . .
N5 N 0.9478(3) -0.0119(2) 0.9129(4) 0.0319(14) Uani 1 1 d . . .
N6 N 0.9888(2) -0.1960(2) 0.8290(3) 0.0238(12) Uani 1 1 d . . .
C20 C 0.9587(3) 0.1230(3) 0.7747(4) 0.0269(15) Uani 1 1 d . . .
H20A H 0.9611 0.1204 0.7178 0.032 Uiso 1 1 calc R . .
C21 C 0.9479(3) 0.0780(3) 0.8184(4) 0.0311(16) Uani 1 1 d . . .
H21A H 0.9429 0.0456 0.7916 0.037 Uiso 1 1 calc R . .
C22 C 0.9444(3) 0.0809(3) 0.9011(4) 0.0291(16) Uani 1 1 d . . .
C23 C 0.9507(3) 0.1295(3) 0.9371(4) 0.0312(16) Uani 1 1 d . . .
H23A H 0.9475 0.1333 0.9937 0.037 Uiso 1 1 calc R . .
C24 C 0.9618(3) 0.1725(3) 0.8891(4) 0.0241(14) Uani 1 1 d . . .
H24A H 0.9668 0.2053 0.9147 0.029 Uiso 1 1 calc R . .
C25 C 0.9331(3) 0.0326(3) 0.9487(4) 0.0307(16) Uani 1 1 d . . .
C26 C 0.9098(3) 0.0344(3) 1.0246(5) 0.0320(17) Uani 1 1 d . . .
H26A H 0.9001 0.0671 1.0475 0.038 Uiso 1 1 calc R . .
C27 C 0.9007(3) -0.0110(3) 1.0662(5) 0.0361(18) Uani 1 1 d . . .
C28 C 0.9153(3) -0.0577(3) 1.0299(5) 0.0338(17) Uani 1 1 d . . .
H28A H 0.9100 -0.0899 1.0571 0.041 Uiso 1 1 calc R . .
C29 C 0.9377(3) -0.0570(3) 0.9538(4) 0.0298(16) Uani 1 1 d . . .
C30 C 1.0111(4) -0.1491(3) 0.8143(5) 0.041(2) Uani 1 1 d . . .
H30A H 1.0398 -0.1470 0.7769 0.049 Uiso 1 1 calc R . .
C31 C 0.9938(4) -0.1037(3) 0.8519(5) 0.0393(19) Uani 1 1 d . . .
H31A H 1.0090 -0.0711 0.8368 0.047 Uiso 1 1 calc R . .
C32 C 0.9549(3) -0.1052(3) 0.9107(4) 0.0303(16) Uani 1 1 d . . .
C33 C 0.9330(4) -0.1539(3) 0.9276(6) 0.044(2) Uani 1 1 d . . .
H33A H 0.9062 -0.1574 0.9678 0.053 Uiso 1 1 calc R . .
C34 C 0.9509(3) -0.1977(3) 0.8847(5) 0.040(2) Uani 1 1 d . . .
H34A H 0.9349 -0.2305 0.8964 0.048 Uiso 1 1 calc R . .
C35 C 0.8726(4) -0.0128(3) 1.1496(5) 0.045(2) Uani 1 1 d . . .
C36 C 0.8204(4) -0.0442(5) 1.1389(7) 0.064(3) Uani 1 1 d . . .
H36A H 0.7996 -0.0430 1.1888 0.095 Uiso 1 1 calc R . .
H36B H 0.8292 -0.0805 1.1260 0.095 Uiso 1 1 calc R . .
H36C H 0.7990 -0.0290 1.0950 0.095 Uiso 1 1 calc R . .
C37 C 0.8591(6) 0.0414(4) 1.1791(7) 0.086(5) Uani 1 1 d . . .
H37A H 0.8423 0.0391 1.2321 0.129 Uiso 1 1 calc R . .
H37B H 0.8342 0.0581 1.1412 0.129 Uiso 1 1 calc R . .
H37C H 0.8922 0.0621 1.1830 0.129 Uiso 1 1 calc R . .
C38 C 0.9094(4) -0.0395(4) 1.2095(5) 0.051(2) Uani 1 1 d . . .
H38A H 0.9425 -0.0190 1.2158 0.076 Uiso 1 1 calc R . .
H38B H 0.9184 -0.0745 1.1900 0.076 Uiso 1 1 calc R . .
H38C H 0.8912 -0.0422 1.2615 0.076 Uiso 1 1 calc R . .
N7 N 1.0514(2) 0.2494(2) 0.8210(3) 0.0226(12) Uani 1 1 d . . .
N8 N 1.2348(2) 0.2642(2) 0.9374(3) 0.0275(12) Uani 1 1 d . . .
N9 N 1.4193(2) 0.2442(2) 0.8317(3) 0.0256(12) Uani 1 1 d . . .
C39 C 1.0923(3) 0.2160(3) 0.8254(4) 0.0273(15) Uani 1 1 d . . .
H39A H 1.0906 0.1851 0.7939 0.033 Uiso 1 1 calc R . .
C40 C 1.1372(3) 0.2240(3) 0.8737(4) 0.0316(16) Uani 1 1 d . . .
H40A H 1.1660 0.1996 0.8733 0.038 Uiso 1 1 calc R . .
C41 C 1.1399(3) 0.2681(3) 0.9230(4) 0.0268(15) Uani 1 1 d . . .
C42 C 1.0957(3) 0.3019(3) 0.9213(5) 0.0374(19) Uani 1 1 d . . .
H42A H 1.0950 0.3318 0.9550 0.045 Uiso 1 1 calc R . .
C43 C 1.0527(3) 0.2912(3) 0.8697(5) 0.0369(18) Uani 1 1 d . . .
H43A H 1.0229 0.3145 0.8689 0.044 Uiso 1 1 calc R . .
C44 C 1.1884(3) 0.2805(3) 0.9706(4) 0.0287(16) Uani 1 1 d . . .
C45 C 1.1860(3) 0.3095(3) 1.0412(4) 0.0298(16) Uani 1 1 d . . .
H45A H 1.1521 0.3197 1.0625 0.036 Uiso 1 1 calc R . .
C46 C 1.2339(3) 0.3237(3) 1.0808(4) 0.0319(16) Uani 1 1 d . . .
C47 C 1.2821(3) 0.3086(3) 1.0439(5) 0.0358(18) Uani 1 1 d . . .
H47A H 1.3157 0.3183 1.0671 0.043 Uiso 1 1 calc R . .
C48 C 1.2810(3) 0.2795(3) 0.9737(4) 0.0290(16) Uani 1 1 d . . .
C49 C 1.3784(3) 0.2100(3) 0.8397(4) 0.0262(15) Uani 1 1 d . . .
H49A H 1.3803 0.1780 0.8111 0.031 Uiso 1 1 calc R . .
C50 C 1.3345(3) 0.2191(3) 0.8867(4) 0.0291(16) Uani 1 1 d . . .
H50A H 1.3065 0.1939 0.8897 0.035 Uiso 1 1 calc R . .
C51 C 1.3307(3) 0.2654(3) 0.9301(4) 0.0260(15) Uani 1 1 d . . .
C52 C 1.3747(3) 0.2989(3) 0.9262(5) 0.0385(19) Uani 1 1 d . . .
H52A H 1.3755 0.3297 0.9581 0.046 Uiso 1 1 calc R . .
C53 C 1.4168(3) 0.2873(3) 0.8762(5) 0.0322(17) Uani 1 1 d . . .
H53A H 1.4458 0.3114 0.8731 0.039 Uiso 1 1 calc R . .
C54 C 1.2338(3) 0.3565(3) 1.1570(5) 0.0380(18) Uani 1 1 d . . .
C55 C 1.1780(4) 0.3583(5) 1.1934(6) 0.066(3) Uani 1 1 d . . .
H55A H 1.1643 0.3227 1.1999 0.099 Uiso 1 1 calc R . .
H55B H 1.1538 0.3779 1.1578 0.099 Uiso 1 1 calc R . .
H55C H 1.1797 0.3755 1.2460 0.099 Uiso 1 1 calc R . .
C56 C 1.2564(6) 0.4097(4) 1.1382(6) 0.069(3) Uani 1 1 d . . .
H56A H 1.2663 0.4274 1.1884 0.103 Uiso 1 1 calc R . .
H56B H 1.2292 0.4304 1.1095 0.103 Uiso 1 1 calc R . .
H56C H 1.2884 0.4059 1.1045 0.103 Uiso 1 1 calc R . .
C57 C 1.2709(5) 0.3301(5) 1.2208(6) 0.064(3) Uani 1 1 d . . .
H57A H 1.2556 0.2963 1.2360 0.096 Uiso 1 1 calc R . .
H57B H 1.2735 0.3525 1.2684 0.096 Uiso 1 1 calc R . .
H57C H 1.3068 0.3249 1.1981 0.096 Uiso 1 1 calc R . .
N10 N 1.5028(2) 0.1616(2) 0.8173(3) 0.0260(13) Uani 1 1 d . . .
N11 N 1.5543(3) -0.0178(2) 0.9106(4) 0.0333(14) Uani 1 1 d . . .
N12 N 1.5380(2) -0.2028(2) 0.8173(3) 0.0257(12) Uani 1 1 d . . .
C58 C 1.5134(3) 0.1159(3) 0.7809(4) 0.0355(17) Uani 1 1 d . . .
H58A H 1.5075 0.1132 0.7246 0.043 Uiso 1 1 calc R . .
C59 C 1.5324(3) 0.0724(3) 0.8221(5) 0.0350(17) Uani 1 1 d . . .
H59A H 1.5396 0.0410 0.7936 0.042 Uiso 1 1 calc R . .
C60 C 1.5409(3) 0.0744(3) 0.9043(4) 0.0296(16) Uani 1 1 d . . .
C61 C 1.5291(3) 0.1215(3) 0.9422(4) 0.0298(16) Uani 1 1 d . . .
H61A H 1.5337 0.1249 0.9987 0.036 Uiso 1 1 calc R . .
C62 C 1.5107(3) 0.1636(3) 0.8973(4) 0.0260(15) Uani 1 1 d . . .
H62A H 1.5032 0.1954 0.9244 0.031 Uiso 1 1 calc R . .
C63 C 1.5618(3) 0.0285(3) 0.9486(5) 0.0345(17) Uani 1 1 d . . .
C64 C 1.5872(4) 0.0323(3) 1.0228(5) 0.0380(19) Uani 1 1 d . . .
H64A H 1.5919 0.0656 1.0472 0.046 Uiso 1 1 calc R . .
C65 C 1.6058(4) -0.0124(3) 1.0621(6) 0.045(2) Uani 1 1 d . . .
C66 C 1.5978(3) -0.0596(3) 1.0226(5) 0.0386(19) Uani 1 1 d . . .
H66A H 1.6100 -0.0911 1.0467 0.046 Uiso 1 1 calc R . .
C67 C 1.5721(3) -0.0610(3) 0.9476(5) 0.0312(16) Uani 1 1 d . . .
C68 C 1.5771(3) -0.2006(3) 0.8718(6) 0.046(2) Uani 1 1 d . . .
H68A H 1.5980 -0.2312 0.8804 0.055 Uiso 1 1 calc R . .
C69 C 1.5895(4) -0.1567(3) 0.9173(6) 0.052(3) Uani 1 1 d . . .
H69A H 1.6170 -0.1583 0.9571 0.063 Uiso 1 1 calc R . .
C70 C 1.5618(3) -0.1109(3) 0.9043(4) 0.0293(16) Uani 1 1 d . . .
C71 C 1.5215(4) -0.1129(3) 0.8478(5) 0.048(2) Uani 1 1 d . . .
H71A H 1.5013 -0.0822 0.8365 0.058 Uiso 1 1 calc R . .
C72 C 1.5097(4) -0.1580(3) 0.8071(5) 0.043(2) Uani 1 1 d . . .
H72A H 1.4804 -0.1579 0.7701 0.051 Uiso 1 1 calc R . .
C73 C 1.6336(4) -0.0079(4) 1.1439(7) 0.060(3) Uani 1 1 d . . .
C74 C 1.5979(5) 0.0233(4) 1.2024(7) 0.072(3) Uani 1 1 d . . .
H74A H 1.6148 0.0238 1.2557 0.107 Uiso 1 1 calc R . .
H74B H 1.5623 0.0069 1.2058 0.107 Uiso 1 1 calc R . .
H74C H 1.5939 0.0592 1.1827 0.107 Uiso 1 1 calc R . .
C75 C 1.6860(5) 0.0232(5) 1.1325(9) 0.085(4) Uani 1 1 d . . .
H75A H 1.6775 0.0578 1.1107 0.128 Uiso 1 1 calc R . .
H75B H 1.7095 0.0046 1.0951 0.128 Uiso 1 1 calc R . .
H75C H 1.7043 0.0271 1.1844 0.128 Uiso 1 1 calc R . .
C76 C 1.6462(9) -0.0616(4) 1.1790(10) 0.133(8) Uani 1 1 d . . .
H76A H 1.6642 -0.0830 1.1383 0.200 Uiso 1 1 calc R . .
H76B H 1.6126 -0.0787 1.1952 0.200 Uiso 1 1 calc R . .
H76C H 1.6698 -0.0577 1.2259 0.200 Uiso 1 1 calc R . .
Cl10 Cl 1.58885(17) 0.06106(13) 1.6099(2) 0.0946(11) Uani 1 1 d . . .
Cl11 Cl 1.6334(2) 0.0224(2) 1.4435(2) 0.1178(15) Uani 1 1 d . . .
C100 C 1.5686(6) 0.0017(4) 1.5707(7) 0.073(4) Uani 1 1 d . . .
C101 C 1.5883(6) -0.0163(4) 1.4986(6) 0.072(3) Uani 1 1 d . . .
C102 C 1.5742(7) -0.0616(6) 1.4671(9) 0.091(5) Uani 1 1 d . . .
H10D H 1.5898 -0.0731 1.4181 0.109 Uiso 1 1 calc R . .
C103 C 1.5370(7) -0.0918(5) 1.5055(10) 0.089(5) Uani 1 1 d . . .
H10A H 1.5254 -0.1233 1.4809 0.107 Uiso 1 1 calc R . .
C104 C 1.5153(7) -0.0776(5) 1.5805(10) 0.097(5) Uani 1 1 d . . .
H10B H 1.4900 -0.0994 1.6072 0.116 Uiso 1 1 calc R . .
C105 C 1.5325(6) -0.0296(5) 1.6145(8) 0.086(4) Uani 1 1 d . . .
H10C H 1.5199 -0.0187 1.6657 0.104 Uiso 1 1 calc R . .
Cl20 Cl 0.88168(18) -0.05689(15) 1.4903(3) 0.0787(12) Uani 0.75 1 d P A 1
Cl21 Cl 0.8554(2) 0.06193(18) 1.4530(3) 0.126(2) Uani 0.75 1 d P A 1
C200 C 0.9293(2) -0.01612(19) 1.4372(4) 0.063(4) Uani 0.75 1 d PR A 1
C201 C 0.9216(2) 0.03655(18) 1.4204(3) 0.091(5) Uani 0.75 1 d PRU A 1
C202 C 0.9622(3) 0.0651(2) 1.3836(6) 0.108(6) Uani 0.75 1 d PRU A 1
H20B H 0.9569 0.1011 1.3721 0.130 Uiso 0.75 1 calc PR A 1
C203 C 1.0105(3) 0.0410(2) 1.3634(6) 0.093(7) Uani 0.75 1 d PR A 1
H20C H 1.0379 0.0604 1.3373 0.111 Uiso 0.75 1 calc PR A 1
C204 C 1.0185(2) -0.0113(2) 1.3813(4) 0.110(8) Uani 0.75 1 d PR A 1
H20D H 1.0520 -0.0275 1.3691 0.132 Uiso 0.75 1 calc PR A 1
C205 C 0.9776(2) -0.04020(19) 1.4171(4) 0.069(4) Uani 0.75 1 d PR A 1
H20E H 0.9826 -0.0763 1.4277 0.083 Uiso 0.75 1 calc PR A 1
Cl30 Cl 1.2481(5) -0.0550(5) 1.3659(8) 0.166(5) Uani 0.50 1 d PD B 2
Cl31 Cl 1.2714(9) 0.0545(12) 1.4246(8) 0.309(14) Uani 0.50 1 d PD B 2
C300 C 1.2118(13) 0.0012(11) 1.346(2) 0.144(13) Uani 0.50 1 d PDU B 2
C301 C 1.2220(11) 0.0548(13) 1.3647(19) 0.135(10) Uani 0.50 1 d PDU B 2
C302 C 1.1994(11) 0.0977(13) 1.3324(17) 0.125(11) Uani 0.50 1 d PDU B 2
H30B H 1.2119 0.1303 1.3525 0.150 Uiso 0.50 1 calc PR B 2
C303 C 1.1574(11) 0.1001(17) 1.2690(19) 0.112(9) Uani 0.50 1 d PDU B 2
H30C H 1.1431 0.1316 1.2476 0.134 Uiso 0.50 1 calc PR B 2
C304 C 1.1403(10) 0.0473(13) 1.2431(17) 0.097(8) Uani 0.50 1 d PDU B 2
H30D H 1.1122 0.0402 1.2056 0.116 Uiso 0.50 1 calc PR B 2
C305 C 1.1722(12) 0.0083(16) 1.283(2) 0.139(10) Uani 0.50 1 d PDU B 2
H30E H 1.1646 -0.0247 1.2593 0.167 Uiso 0.50 1 calc PR B 2
Cl40 Cl 0.6655(3) 0.1691(3) 1.0299(5) 0.084(2) Uani 0.50 1 d P C 1
Cl41 Cl 0.6613(2) 0.1170(2) 0.8550(4) 0.143(4) Uani 0.50 1 d PU C 1
C400 C 0.7134(2) 0.1584(2) 0.9645(4) 0.081(8) Uani 0.50 1 d PR C 1
C401 C 0.7083(2) 0.1345(2) 0.8899(4) 0.133(15) Uani 0.50 1 d PRU C 1
C402 C 0.7541(2) 0.1223(4) 0.8457(4) 0.18(2) Uani 0.50 1 d PRU C 1
H40B H 0.7506 0.1059 0.7947 0.219 Uiso 0.50 1 calc PR C 1
C403 C 0.8049(2) 0.1341(4) 0.8762(4) 0.32(2) Uani 0.50 1 d PRU C 1
H40C H 0.8361 0.1258 0.8460 0.378 Uiso 0.50 1 calc PR C 1
C404 C 0.8100(2) 0.1581(4) 0.9508(4) 0.162(17) Uani 0.50 1 d PRU C 1
H40D H 0.8447 0.1662 0.9715 0.195 Uiso 0.50 1 calc PR C 1
C405 C 0.7642(2) 0.1702(2) 0.9950(4) 0.21(3) Uani 0.50 1 d PR C 1
H40E H 0.7677 0.1865 1.0460 0.246 Uiso 0.50 1 calc PR C 1
Cl50 Cl 0.8079(2) 0.1615(2) 1.0398(3) 0.093(2) Uani 0.50 1 d PRU C 2
Cl51 Cl 0.8157(2) 0.1292(4) 0.8709(4) 0.279(11) Uani 0.50 1 d PRU C 2
C500 C 0.7543(2) 0.1522(2) 0.9754(4) 0.130(14) Uani 0.50 1 d PRU C 2
C501 C 0.7484(2) 0.1353(4) 0.8964(4) 0.23(4) Uani 0.50 1 d PR C 2
C502 C 0.6992(3) 0.1416(4) 0.8573(5) 0.196(17) Uani 0.50 1 d PRU C 2
H50B H 0.6949 0.1308 0.8030 0.235 Uiso 0.50 1 calc PR C 2
C503 C 0.6560(3) 0.1639(2) 0.8985(6) 0.160(17) Uani 0.50 1 d PRU C 2
H50C H 0.6223 0.1682 0.8719 0.192 Uiso 0.50 1 calc PR C 2
C504 C 0.6616(2) 0.1795(2) 0.9766(5) 0.110(12) Uani 0.50 1 d PRU C 2
H50D H 0.6315 0.1931 1.0048 0.132 Uiso 0.50 1 calc PR C 2
C505 C 0.7107(2) 0.1755(2) 1.0143(5) 0.130(19) Uani 0.50 1 d PR C 2
H50E H 0.7152 0.1887 1.0673 0.156 Uiso 0.50 1 calc PR C 2
O100 O 0.7606(8) -0.1294(8) 0.9694(9) 0.190(8) Uani 1 1 d . D 1
O101 O 1.2517(14) 0.1860(6) 1.1397(11) 0.271(14) Uani 1 1 d . E 2
O102 O 0.7884(10) -0.0198(9) 0.9041(13) 0.108(7) Uani 0.50 1 d P F 3
O103 O 0.7647(14) -0.0796(11) 0.9431(15) 0.162(14) Uani 0.50 1 d P G 4
O104 O 0.7214(15) -0.0164(10) 0.903(2) 0.202(19) Uani 0.50 1 d P H 5
O105 O 1.1683(12) -0.0557(8) 1.3172(15) 0.131(9) Uani 0.50 1 d P I 6
O106 O 1.6649(12) -0.0399(15) 0.7790(19) 0.266(14) Uani 0.75 1 d PU J 7
O107 O 1.1068(12) -0.0495(14) 1.3845(16) 0.161(12) Uani 0.50 1 d P K 8
O108 O 1.6759(11) -0.132(2) 0.7574(14) 0.41(4) Uani 0.75 1 d P L 9
O109 O 0.8771(15) 0.0092(14) 1.440(2) 0.184(13) Uani 0.50 1 d PU M 10
O110 O 0.7221(13) -0.0977(18) 0.867(2) 0.218(16) Uani 0.50 1 d PU N 1
O111 O 1.0441(10) 0.0375(14) 1.3513(16) 0.137(11) Uani 0.50 1 d P O 2

loop_
_atom_site_aniso_label
_atom_site_aniso_U_11
_atom_site_aniso_U_22
_atom_site_aniso_U_33
_atom_site_aniso_U_23
_atom_site_aniso_U_13
_atom_site_aniso_U_12
Ni1 0.0158(4) 0.0226(4) 0.0161(4) -0.0004(3) -0.0004(3) 0.0002(3)
Cl1 0.0210(8) 0.0274(8) 0.0250(8) -0.0041(6) 0.0004(7) 0.0016(6)
Cl2 0.0239(8) 0.0322(9) 0.0230(8) -0.0010(6) 0.0057(7) 0.0053(7)
Ni2 0.0167(4) 0.0265(4) 0.0154(4) -0.0009(3) 0.0009(3) 0.0003(3)
Cl3 0.0252(8) 0.0284(8) 0.0235(8) -0.0052(6) -0.0011(7) -0.0011(7)
Cl4 0.0245(8) 0.0364(9) 0.0213(8) -0.0014(7) -0.0064(7) -0.0043(7)
N1 0.017(3) 0.037(3) 0.016(3) -0.002(2) 0.003(2) 0.003(2)
N2 0.019(3) 0.042(3) 0.019(3) 0.000(2) 0.001(2) 0.002(3)
N3 0.019(3) 0.038(3) 0.019(3) 0.000(2) 0.000(2) -0.004(2)
C1 0.016(3) 0.043(4) 0.021(3) 0.002(3) -0.004(3) -0.002(3)
C2 0.021(4) 0.054(5) 0.013(3) 0.003(3) 0.000(3) -0.001(3)
C3 0.017(3) 0.040(4) 0.019(3) -0.002(3) -0.001(3) -0.006(3)
C4 0.018(3) 0.054(5) 0.020(3) -0.002(3) 0.001(3) -0.005(3)
C5 0.021(4) 0.056(5) 0.010(3) 0.001(3) 0.004(3) -0.010(3)
C6 0.010(3) 0.040(4) 0.025(3) -0.004(3) 0.001(3) -0.002(3)
C7 0.016(3) 0.050(4) 0.020(3) -0.007(3) 0.006(3) 0.002(3)
C8 0.024(4) 0.042(4) 0.022(3) -0.006(3) 0.002(3) 0.001(3)
C9 0.017(3) 0.054(5) 0.019(3) -0.010(3) 0.002(3) -0.002(3)
C10 0.016(3) 0.047(4) 0.021(3) -0.010(3) 0.003(3) 0.002(3)
C11 0.020(4) 0.059(5) 0.019(3) -0.001(3) 0.000(3) 0.004(3)
C12 0.017(3) 0.062(5) 0.022(4) -0.002(3) -0.003(3) 0.006(3)
C13 0.018(3) 0.041(4) 0.018(3) -0.007(3) 0.005(3) -0.003(3)
C14 0.023(4) 0.046(4) 0.017(3) 0.006(3) -0.003(3) -0.001(3)
C15 0.015(3) 0.044(4) 0.021(3) 0.001(3) 0.000(3) 0.005(3)
C16 0.033(4) 0.069(5) 0.017(3) -0.016(3) 0.000(3) -0.001(4)
C17 0.166(13) 0.130(11) 0.041(6) 0.014(7) -0.014(8) -0.043(10)
C18 0.088(9) 0.232(17) 0.055(7) -0.078(9) -0.021(7) 0.089(11)
C19 0.048(6) 0.186(15) 0.031(5) -0.044(7) 0.007(5) -0.031(7)
N4 0.023(3) 0.024(3) 0.020(3) 0.000(2) -0.003(2) -0.002(2)
N5 0.042(4) 0.020(3) 0.034(3) 0.000(2) 0.006(3) 0.004(3)
N6 0.023(3) 0.023(3) 0.025(3) 0.003(2) 0.002(3) -0.001(2)
C20 0.036(4) 0.026(3) 0.020(3) -0.004(3) 0.000(3) -0.009(3)
C21 0.039(4) 0.023(3) 0.032(4) -0.008(3) 0.002(3) -0.004(3)
C22 0.031(4) 0.028(4) 0.029(4) 0.002(3) 0.008(3) 0.000(3)
C23 0.043(4) 0.031(4) 0.019(3) -0.004(3) 0.001(3) 0.002(3)
C24 0.030(4) 0.020(3) 0.023(3) -0.003(3) -0.002(3) -0.003(3)
C25 0.035(4) 0.030(4) 0.028(4) 0.005(3) 0.006(3) 0.001(3)
C26 0.037(4) 0.022(4) 0.037(4) 0.004(3) 0.015(3) 0.005(3)
C27 0.048(5) 0.027(4) 0.034(4) 0.001(3) 0.013(4) 0.006(3)
C28 0.034(4) 0.033(4) 0.035(4) 0.003(3) 0.009(3) -0.002(3)
C29 0.034(4) 0.027(4) 0.028(4) 0.005(3) 0.003(3) 0.000(3)
C30 0.054(5) 0.039(4) 0.030(4) 0.000(3) 0.015(4) -0.018(4)
C31 0.053(5) 0.026(4) 0.039(4) 0.000(3) 0.022(4) -0.009(3)
C32 0.040(4) 0.024(4) 0.027(4) -0.003(3) 0.004(3) 0.005(3)
C33 0.051(5) 0.025(4) 0.057(5) 0.004(4) 0.031(4) -0.003(4)
C34 0.044(5) 0.021(4) 0.056(5) 0.000(3) 0.027(4) -0.003(3)
C35 0.059(6) 0.041(5) 0.035(5) 0.010(4) 0.025(4) 0.003(4)
C36 0.046(6) 0.082(7) 0.063(7) 0.027(6) 0.020(5) 0.010(5)
C37 0.126(11) 0.057(6) 0.075(8) 0.011(6) 0.075(8) 0.023(7)
C38 0.053(6) 0.058(6) 0.041(5) -0.001(4) 0.015(4) -0.002(4)
N7 0.020(3) 0.024(3) 0.024(3) -0.003(2) -0.002(2) 0.001(2)
N8 0.018(3) 0.040(3) 0.024(3) -0.009(3) -0.002(3) 0.001(3)
N9 0.020(3) 0.035(3) 0.022(3) -0.001(2) 0.003(2) 0.003(2)
C39 0.021(3) 0.034(4) 0.026(4) -0.013(3) -0.007(3) 0.000(3)
C40 0.022(4) 0.040(4) 0.033(4) -0.015(3) -0.003(3) 0.006(3)
C41 0.017(3) 0.038(4) 0.025(3) -0.008(3) -0.005(3) 0.000(3)
C42 0.027(4) 0.043(4) 0.042(4) -0.020(4) -0.005(3) 0.006(3)
C43 0.031(4) 0.039(4) 0.040(4) -0.015(4) -0.010(3) -0.002(3)
C44 0.018(3) 0.041(4) 0.027(4) -0.008(3) 0.002(3) 0.000(3)
C45 0.022(4) 0.041(4) 0.026(4) -0.007(3) 0.001(3) 0.003(3)
C46 0.023(3) 0.052(4) 0.021(3) -0.011(3) -0.002(3) 0.001(3)
C47 0.022(4) 0.056(5) 0.029(4) -0.014(4) 0.000(3) -0.008(3)
C48 0.024(4) 0.038(4) 0.025(4) -0.009(3) 0.002(3) 0.002(3)
C49 0.026(4) 0.030(4) 0.022(3) -0.004(3) 0.003(3) 0.000(3)
C50 0.021(3) 0.036(4) 0.030(4) -0.004(3) 0.005(3) -0.006(3)
C51 0.017(3) 0.037(4) 0.023(3) -0.008(3) 0.001(3) -0.003(3)
C52 0.020(4) 0.045(5) 0.051(5) -0.021(4) 0.003(4) -0.002(3)
C53 0.024(4) 0.030(4) 0.042(4) -0.011(3) 0.008(3) -0.009(3)
C54 0.026(4) 0.058(5) 0.030(4) -0.017(4) 0.003(3) 0.001(4)
C55 0.041(5) 0.112(9) 0.046(5) -0.049(6) 0.005(4) -0.006(5)
C56 0.110(10) 0.061(6) 0.035(5) -0.020(4) 0.012(6) -0.022(6)
C57 0.067(7) 0.088(8) 0.037(5) -0.022(5) -0.016(5) 0.014(6)
N10 0.029(3) 0.028(3) 0.021(3) -0.002(2) 0.003(2) 0.001(2)
N11 0.042(4) 0.023(3) 0.035(3) -0.003(3) 0.000(3) 0.000(3)
N12 0.024(3) 0.031(3) 0.022(3) -0.001(2) -0.002(2) -0.002(2)
C58 0.036(4) 0.043(4) 0.027(4) -0.001(3) 0.002(3) 0.020(4)
C59 0.045(5) 0.029(4) 0.031(4) -0.004(3) -0.003(3) 0.008(3)
C60 0.032(4) 0.026(4) 0.030(4) 0.000(3) -0.006(3) 0.002(3)
C61 0.035(4) 0.036(4) 0.019(3) -0.003(3) -0.002(3) 0.008(3)
C62 0.036(4) 0.024(3) 0.018(3) 0.000(3) 0.003(3) 0.007(3)
C63 0.037(4) 0.027(4) 0.039(4) 0.004(3) -0.006(4) 0.005(3)
C64 0.052(5) 0.024(4) 0.037(4) -0.002(3) -0.017(4) 0.007(3)
C65 0.043(5) 0.027(4) 0.064(6) 0.001(4) -0.023(4) -0.004(3)
C66 0.042(5) 0.029(4) 0.044(5) 0.002(3) -0.021(4) 0.010(3)
C67 0.029(4) 0.031(4) 0.033(4) 0.002(3) -0.007(3) 0.000(3)
C68 0.039(5) 0.026(4) 0.073(6) -0.007(4) -0.033(5) 0.009(3)
C69 0.053(6) 0.037(5) 0.067(6) -0.008(4) -0.043(5) 0.000(4)
C70 0.029(4) 0.028(4) 0.031(4) 0.006(3) -0.001(3) 0.000(3)
C71 0.060(6) 0.033(4) 0.050(5) -0.016(4) -0.029(5) 0.020(4)
C72 0.043(5) 0.044(5) 0.041(4) -0.012(4) -0.023(4) 0.017(4)
C73 0.069(7) 0.035(5) 0.076(7) -0.012(5) -0.045(6) 0.014(4)
C74 0.087(8) 0.065(7) 0.063(7) 0.002(5) -0.040(6) 0.006(6)
C75 0.050(7) 0.096(9) 0.110(11) -0.033(8) -0.039(7) 0.001(6)
C76 0.24(2) 0.043(6) 0.116(12) -0.019(7) -0.129(14) 0.043(9)
Cl10 0.117(3) 0.071(2) 0.096(2) -0.0391(18) 0.012(2) -0.0053(19)
Cl11 0.137(4) 0.146(4) 0.071(2) 0.004(2) 0.018(2) 0.009(3)
C100 0.125(11) 0.044(6) 0.052(6) -0.023(5) -0.011(7) 0.021(6)
C101 0.109(10) 0.060(7) 0.046(6) -0.009(5) -0.013(6) 0.030(6)
C102 0.112(12) 0.072(9) 0.089(10) -0.037(8) -0.045(9) 0.034(8)
C103 0.104(11) 0.064(8) 0.099(11) -0.044(8) -0.045(9) 0.024(8)
C104 0.099(11) 0.068(8) 0.122(13) 0.013(8) -0.033(10) 0.004(8)
C105 0.114(11) 0.080(9) 0.065(8) -0.018(7) -0.001(8) -0.003(8)
Cl20 0.083(3) 0.054(2) 0.100(3) 0.008(2) -0.020(2) -0.0166(19)
Cl21 0.122(5) 0.096(4) 0.159(6) 0.021(4) 0.014(4) 0.044(3)
C200 0.073(10) 0.059(8) 0.057(9) 0.005(7) -0.013(8) -0.003(7)
C201 0.126(15) 0.065(10) 0.082(11) 0.006(8) -0.041(11) -0.005(10)
C202 0.173(18) 0.073(11) 0.078(11) 0.029(9) -0.033(12) -0.040(11)
C203 0.101(17) 0.120(18) 0.057(11) 0.011(11) 0.002(12) -0.035(15)
C204 0.16(2) 0.103(15) 0.064(11) -0.027(10) 0.067(13) -0.018(14)
C205 0.093(12) 0.065(9) 0.049(8) -0.010(7) -0.013(8) 0.006(8)
Cl30 0.164(11) 0.166(10) 0.168(10) 0.053(8) -0.029(9) -0.046(8)
Cl31 0.214(18) 0.62(5) 0.094(9) 0.001(16) 0.026(10) 0.07(2)
C300 0.16(3) 0.14(2) 0.14(2) 0.00(2) 0.09(2) -0.02(2)
C301 0.13(2) 0.14(2) 0.14(2) 0.016(18) 0.073(19) 0.010(18)
C302 0.13(2) 0.098(19) 0.15(2) 0.011(17) 0.108(19) 0.020(16)
C303 0.053(13) 0.18(3) 0.099(17) 0.044(18) -0.005(13) -0.009(15)
C304 0.048(11) 0.17(2) 0.073(14) 0.045(15) -0.020(10) -0.013(12)
C305 0.077(16) 0.20(3) 0.14(2) 0.04(2) 0.028(16) -0.005(17)
Cl40 0.089(5) 0.062(4) 0.102(5) -0.008(4) 0.048(5) -0.003(3)
Cl41 0.074(5) 0.208(12) 0.147(9) 0.069(8) -0.005(6) 0.014(6)
C400 0.062(16) 0.09(2) 0.09(2) 0.038(17) 0.008(15) -0.004(14)
C401 0.11(2) 0.15(2) 0.14(2) 0.020(17) 0.022(17) 0.001(17)
C402 0.19(3) 0.13(2) 0.22(3) 0.09(2) 0.05(3) 0.02(2)
C403 0.19(4) 0.45(4) 0.30(4) 0.10(4) 0.08(4) -0.01(4)
C404 0.09(2) 0.19(4) 0.21(4) 0.08(3) 0.05(3) 0.05(2)
C405 0.07(2) 0.11(3) 0.44(10) 0.15(4) 0.10(4) 0.02(2)
Cl50 0.109(6) 0.083(4) 0.086(5) -0.016(4) -0.022(4) 0.010(4)
Cl51 0.136(12) 0.43(3) 0.28(2) 0.11(2) 0.080(14) 0.001(15)
C500 0.09(2) 0.12(2) 0.18(3) 0.07(2) -0.04(2) 0.020(18)
C501 0.42(12) 0.14(4) 0.12(4) 0.07(3) -0.16(6) -0.09(6)
C502 0.13(2) 0.24(3) 0.21(3) 0.07(2) -0.03(2) -0.02(2)
C503 0.10(3) 0.21(4) 0.17(4) -0.01(3) -0.04(3) 0.02(3)
C504 0.09(2) 0.065(16) 0.17(3) -0.015(19) 0.02(2) 0.018(14)
C505 0.23(6) 0.054(17) 0.11(3) 0.006(18) -0.07(4) 0.02(3)
O100 0.207(16) 0.230(18) 0.132(11) 0.097(12) -0.078(11) -0.076(15)
O101 0.56(5) 0.097(10) 0.151(13) 0.017(9) 0.01(2) -0.013(18)
O102 0.125(18) 0.106(16) 0.092(14) 0.000(12) -0.051(13) 0.007(13)
O103 0.25(3) 0.131(19) 0.101(16) -0.076(16) -0.12(2) 0.09(2)
O104 0.25(4) 0.107(18) 0.25(3) -0.06(2) 0.19(3) -0.08(2)
O105 0.20(3) 0.079(13) 0.114(17) -0.028(13) 0.006(18) -0.034(15)
O106 0.20(2) 0.38(3) 0.22(2) 0.04(2) 0.145(18) -0.02(2)
O107 0.15(2) 0.23(3) 0.102(18) -0.05(2) -0.043(18) 0.01(2)
O108 0.19(2) 0.90(9) 0.144(18) -0.25(4) 0.111(18) -0.35(4)
O109 0.19(2) 0.18(2) 0.19(2) -0.011(19) 0.06(2) 0.080(19)
O110 0.14(2) 0.35(4) 0.17(2) 0.00(3) 0.08(2) -0.08(2)
O111 0.089(17) 0.22(3) 0.102(18) 0.037(18) 0.018(15) 0.041(19)

loop_
_atom_type_symbol
_atom_type_description
_atom_type_scat_dispersion_real
_atom_type_scat_dispersion_imag
_atom_type_scat_source
C C 0.0033 0.0016 'International Tables Vol C Tables 4.2.6.8 and 6.1.1.4'
H H 0.0000 0.0000 'International Tables Vol C Tables 4.2.6.8 and 6.1.1.4'
N N 0.0061 0.0033 'International Tables Vol C Tables 4.2.6.8 and 6.1.1.4'
Cl Cl 0.1484 0.1585 'International Tables Vol C Tables 4.2.6.8 and 6.1.1.4'
Ni Ni 0.3393 1.1124 'International Tables Vol C Tables 4.2.6.8 and 6.1.1.4'
O O 0.0106 0.0060 'International Tables Vol C Tables 4.2.6.8 and 6.1.1.4'

loop_
_geom_angle_atom_site_label_1
_geom_angle_atom_site_label_2
_geom_angle_atom_site_label_3
_geom_angle
_geom_angle_site_symmetry_1
_geom_angle_site_symmetry_3
N1 Ni1 N4 89.7(2) . .
N1 Ni1 N7 176.8(2) . .
N4 Ni1 N7 87.3(2) . .
N1 Ni1 N6 93.8(2) . 2_756
N4 Ni1 N6 176.5(2) . 2_756
N7 Ni1 N6 89.3(2) . 2_756
N1 Ni1 Cl1 88.27(15) . .
N4 Ni1 Cl1 89.27(16) . .
N7 Ni1 Cl1 92.83(15) . .
N6 Ni1 Cl1 90.40(15) 2_756 .
N1 Ni1 Cl2 88.23(15) . .
N4 Ni1 Cl2 88.00(16) . .
N7 Ni1 Cl2 90.53(16) . .
N6 Ni1 Cl2 92.54(15) 2_756 .
Cl1 Ni1 Cl2 175.57(7) . .
N10 Ni2 N3 89.8(2) . 1_655
N10 Ni2 N9 89.2(2) . .
N3 Ni2 N9 178.0(2) 1_655 .
N10 Ni2 N12 179.2(2) . 2_856
N3 Ni2 N12 91.0(2) 1_655 2_856
N9 Ni2 N12 90.0(2) . 2_856
N10 Ni2 Cl3 89.33(17) . .
N3 Ni2 Cl3 89.41(16) 1_655 .
N9 Ni2 Cl3 92.36(16) . .
N12 Ni2 Cl3 90.87(16) 2_856 .
N10 Ni2 Cl4 88.02(17) . .
N3 Ni2 Cl4 88.91(16) 1_655 .
N9 Ni2 Cl4 89.27(16) . .
N12 Ni2 Cl4 91.80(16) 2_856 .
Cl3 Ni2 Cl4 176.87(7) . .
C5 N1 C1 116.1(6) . .
C5 N1 Ni1 119.4(4) . .
C1 N1 Ni1 124.4(4) . .
C10 N2 C6 117.3(5) . .
C15 N3 C11 116.7(6) . .
C15 N3 Ni2 123.2(5) . 1_455
C11 N3 Ni2 120.0(4) . 1_455
C2 C1 N1 123.7(6) . .
C2 C1 H1A 118.2 . .
N1 C1 H1A 118.2 . .
C1 C2 C3 120.2(6) . .
C1 C2 H2A 119.9 . .
C3 C2 H2A 119.9 . .
C4 C3 C2 116.4(6) . .
C4 C3 C6 120.3(6) . .
C2 C3 C6 123.2(6) . .
C5 C4 C3 120.2(6) . .
C5 C4 H4A 119.9 . .
C3 C4 H4A 119.9 . .
N1 C5 C4 123.4(6) . .
N1 C5 H5A 118.3 . .
C4 C5 H5A 118.3 . .
N2 C6 C7 122.7(6) . .
N2 C6 C3 113.9(6) . .
C7 C6 C3 123.3(6) . .
C6 C7 C8 120.3(6) . .
C6 C7 H7A 119.9 . .
C8 C7 H7A 119.9 . .
C9 C8 C7 116.1(6) . .
C9 C8 C16 123.7(7) . .
C7 C8 C16 120.1(7) . .
C8 C9 C10 120.6(7) . .
C8 C9 H9A 119.7 . .
C10 C9 H9A 119.7 . .
N2 C10 C9 122.9(6) . .
N2 C10 C13 114.4(6) . .
C9 C10 C13 122.6(6) . .
N3 C11 C12 123.7(6) . .
N3 C11 H11A 118.1 . .
C12 C11 H11A 118.1 . .
C11 C12 C13 119.8(7) . .
C11 C12 H12A 120.1 . .
C13 C12 H12A 120.1 . .
C14 C13 C12 116.4(6) . .
C14 C13 C10 123.3(6) . .
C12 C13 C10 120.3(6) . .
C15 C14 C13 119.9(6) . .
C15 C14 H14A 120.0 . .
C13 C14 H14A 120.0 . .
N3 C15 C14 123.3(6) . .
N3 C15 H15A 118.3 . .
C14 C15 H15A 118.3 . .
C18 C16 C17 108.1(12) . .
C18 C16 C19 108.4(10) . .
C17 C16 C19 110.8(11) . .
C18 C16 C8 110.8(8) . .
C17 C16 C8 107.9(8) . .
C19 C16 C8 110.7(7) . .
C16 C17 H17A 109.5 . .
C16 C17 H17B 109.5 . .
H17A C17 H17B 109.5 . .
C16 C17 H17C 109.5 . .
H17A C17 H17C 109.5 . .
H17B C17 H17C 109.5 . .
C16 C18 H18A 109.5 . .
C16 C18 H18B 109.5 . .
H18A C18 H18B 109.5 . .
C16 C18 H18C 109.5 . .
H18A C18 H18C 109.5 . .
H18B C18 H18C 109.5 . .
C16 C19 H19A 109.5 . .
C16 C19 H19B 109.5 . .
H19A C19 H19B 109.5 . .
C16 C19 H19C 109.5 . .
H19A C19 H19C 109.5 . .
H19B C19 H19C 109.5 . .
C24 N4 C20 116.5(6) . .
C24 N4 Ni1 122.7(4) . .
C20 N4 Ni1 120.7(4) . .
C25 N5 C29 116.6(6) . .
C34 N6 C30 116.8(6) . .
C34 N6 Ni1 123.0(5) . 2_746
C30 N6 Ni1 120.1(5) . 2_746
N4 C20 C21 123.2(6) . .
N4 C20 H20A 118.4 . .
C21 C20 H20A 118.4 . .
C22 C21 C20 119.4(6) . .
C22 C21 H21A 120.3 . .
C20 C21 H21A 120.3 . .
C21 C22 C23 117.9(7) . .
C21 C22 C25 119.7(7) . .
C23 C22 C25 122.3(7) . .
C24 C23 C22 119.0(6) . .
C24 C23 H23A 120.5 . .
C22 C23 H23A 120.5 . .
N4 C24 C23 123.9(6) . .
N4 C24 H24A 118.0 . .
C23 C24 H24A 118.0 . .
N5 C25 C26 123.3(7) . .
N5 C25 C22 114.6(6) . .
C26 C25 C22 122.0(7) . .
C27 C26 C25 119.8(7) . .
C27 C26 H26A 120.1 . .
C25 C26 H26A 120.1 . .
C26 C27 C28 117.8(7) . .
C26 C27 C35 123.3(7) . .
C28 C27 C35 118.7(7) . .
C29 C28 C27 119.5(7) . .
C29 C28 H28A 120.2 . .
C27 C28 H28A 120.2 . .
N5 C29 C28 122.9(7) . .
N5 C29 C32 114.1(6) . .
C28 C29 C32 123.0(7) . .
N6 C30 C31 122.5(7) . .
N6 C30 H30A 118.7 . .
C31 C30 H30A 118.7 . .
C32 C31 C30 121.0(7) . .
C32 C31 H31A 119.5 . .
C30 C31 H31A 119.5 . .
C31 C32 C33 116.4(7) . .
C31 C32 C29 121.4(7) . .
C33 C32 C29 122.2(7) . .
C32 C33 C34 119.3(7) . .
C32 C33 H33A 120.3 . .
C34 C33 H33A 120.3 . .
N6 C34 C33 123.8(7) . .
N6 C34 H34A 118.1 . .
C33 C34 H34A 118.1 . .
C37 C35 C38 109.6(9) . .
C37 C35 C36 109.3(9) . .
C38 C35 C36 110.4(7) . .
C37 C35 C27 111.2(7) . .
C38 C35 C27 109.1(7) . .
C36 C35 C27 107.1(8) . .
C35 C36 H36A 109.5 . .
C35 C36 H36B 109.5 . .
H36A C36 H36B 109.5 . .
C35 C36 H36C 109.5 . .
H36A C36 H36C 109.5 . .
H36B C36 H36C 109.5 . .
C35 C37 H37A 109.5 . .
C35 C37 H37B 109.5 . .
H37A C37 H37B 109.5 . .
C35 C37 H37C 109.5 . .
H37A C37 H37C 109.5 . .
H37B C37 H37C 109.5 . .
C35 C38 H38A 109.5 . .
C35 C38 H38B 109.5 . .
H38A C38 H38B 109.5 . .
C35 C38 H38C 109.5 . .
H38A C38 H38C 109.5 . .
H38B C38 H38C 109.5 . .
C39 N7 C43 117.7(6) . .
C39 N7 Ni1 120.6(4) . .
C43 N7 Ni1 121.8(5) . .
C44 N8 C48 116.9(6) . .
C53 N9 C49 116.6(6) . .
C53 N9 Ni2 123.2(5) . .
C49 N9 Ni2 120.2(5) . .
N7 C39 C40 123.3(6) . .
N7 C39 H39A 118.4 . .
C40 C39 H39A 118.4 . .
C39 C40 C41 119.8(7) . .
C39 C40 H40A 120.1 . .
C41 C40 H40A 120.1 . .
C40 C41 C42 116.9(6) . .
C40 C41 C44 121.9(6) . .
C42 C41 C44 121.1(6) . .
C43 C42 C41 119.3(7) . .
C43 C42 H42A 120.3 . .
C41 C42 H42A 120.3 . .
N7 C43 C42 123.0(7) . .
N7 C43 H43A 118.5 . .
C42 C43 H43A 118.5 . .
N8 C44 C45 123.5(6) . .
N8 C44 C41 114.2(6) . .
C45 C44 C41 122.1(6) . .
C44 C45 C46 119.6(7) . .
C44 C45 H45A 120.2 . .
C46 C45 H45A 120.2 . .
C47 C46 C45 116.4(6) . .
C47 C46 C54 121.6(7) . .
C45 C46 C54 121.9(7) . .
C48 C47 C46 120.4(7) . .
C48 C47 H47A 119.8 . .
C46 C47 H47A 119.8 . .
N8 C48 C47 123.1(6) . .
N8 C48 C51 114.7(6) . .
C47 C48 C51 122.1(6) . .
N9 C49 C50 123.4(6) . .
N9 C49 H49A 118.3 . .
C50 C49 H49A 118.3 . .
C49 C50 C51 119.9(7) . .
C49 C50 H50A 120.1 . .
C51 C50 H50A 120.1 . .
C52 C51 C50 116.6(6) . .
C52 C51 C48 121.9(6) . .
C50 C51 C48 121.4(6) . .
C53 C52 C51 119.7(7) . .
C53 C52 H52A 120.2 . .
C51 C52 H52A 120.2 . .
N9 C53 C52 123.6(7) . .
N9 C53 H53A 118.2 . .
C52 C53 H53A 118.2 . .
C56 C54 C55 113.4(9) . .
C56 C54 C46 108.9(7) . .
C55 C54 C46 110.8(7) . .
C56 C54 C57 108.4(8) . .
C55 C54 C57 106.2(8) . .
C46 C54 C57 109.0(7) . .
C54 C55 H55A 109.5 . .
C54 C55 H55B 109.5 . .
H55A C55 H55B 109.5 . .
C54 C55 H55C 109.5 . .
H55A C55 H55C 109.5 . .
H55B C55 H55C 109.5 . .
C54 C56 H56A 109.5 . .
C54 C56 H56B 109.5 . .
H56A C56 H56B 109.5 . .
C54 C56 H56C 109.5 . .
H56A C56 H56C 109.5 . .
H56B C56 H56C 109.5 . .
C54 C57 H57A 109.5 . .
C54 C57 H57B 109.5 . .
H57A C57 H57B 109.5 . .
C54 C57 H57C 109.5 . .
H57A C57 H57C 109.5 . .
H57B C57 H57C 109.5 . .
C58 N10 C62 116.8(6) . .
C58 N10 Ni2 121.1(5) . .
C62 N10 Ni2 121.9(5) . .
C67 N11 C63 117.7(7) . .
C68 N12 C72 115.3(6) . .
C68 N12 Ni2 124.5(5) . 2_846
C72 N12 Ni2 120.2(5) . 2_846
N10 C58 C59 122.9(7) . .
N10 C58 H58A 118.5 . .
C59 C58 H58A 118.5 . .
C60 C59 C58 120.5(7) . .
C60 C59 H59A 119.8 . .
C58 C59 H59A 119.8 . .
C59 C60 C61 116.6(7) . .
C59 C60 C63 121.0(7) . .
C61 C60 C63 122.4(7) . .
C62 C61 C60 119.8(6) . .
C62 C61 H61A 120.1 . .
C60 C61 H61A 120.1 . .
N10 C62 C61 123.4(6) . .
N10 C62 H62A 118.3 . .
C61 C62 H62A 118.3 . .
N11 C63 C64 122.4(7) . .
N11 C63 C60 114.6(7) . .
C64 C63 C60 123.0(7) . .
C63 C64 C65 120.5(7) . .
C63 C64 H64A 119.8 . .
C65 C64 H64A 119.8 . .
C66 C65 C64 116.6(8) . .
C66 C65 C73 123.3(7) . .
C64 C65 C73 120.1(7) . .
C65 C66 C67 120.5(7) . .
C65 C66 H66A 119.8 . .
C67 C66 H66A 119.8 . .
N11 C67 C66 122.4(7) . .
N11 C67 C70 115.6(6) . .
C66 C67 C70 122.1(7) . .
N12 C68 C69 124.5(7) . .
N12 C68 H68A 117.8 . .
C69 C68 H68A 117.8 . .
C70 C69 C68 119.7(8) . .
C70 C69 H69A 120.2 . .
C68 C69 H69A 120.2 . .
C71 C70 C69 116.0(7) . .
C71 C70 C67 119.1(7) . .
C69 C70 C67 124.8(7) . .
C72 C71 C70 121.6(7) . .
C72 C71 H71A 119.2 . .
C70 C71 H71A 119.2 . .
N12 C72 C71 122.8(7) . .
N12 C72 H72A 118.6 . .
C71 C72 H72A 118.6 . .
C76 C73 C65 111.3(8) . .
C76 C73 C75 110.0(11) . .
C65 C73 C75 107.9(10) . .
C76 C73 C74 110.1(12) . .
C65 C73 C74 110.1(8) . .
C75 C73 C74 107.3(9) . .
C73 C74 H74A 109.5 . .
C73 C74 H74B 109.5 . .
H74A C74 H74B 109.5 . .
C73 C74 H74C 109.5 . .
H74A C74 H74C 109.5 . .
H74B C74 H74C 109.5 . .
C73 C75 H75A 109.5 . .
C73 C75 H75B 109.5 . .
H75A C75 H75B 109.5 . .
C73 C75 H75C 109.5 . .
H75A C75 H75C 109.5 . .
H75B C75 H75C 109.5 . .
C73 C76 H76A 109.5 . .
C73 C76 H76B 109.5 . .
H76A C76 H76B 109.5 . .
C73 C76 H76C 109.5 . .
H76A C76 H76C 109.5 . .
H76B C76 H76C 109.5 . .
C101 C100 C105 119.4(11) . .
C101 C100 Cl10 121.2(11) . .
C105 C100 Cl10 119.3(9) . .
C102 C101 C100 123.0(15) . .
C102 C101 Cl11 117.2(12) . .
C100 C101 Cl11 119.8(10) . .
C101 C102 C103 119.4(15) . .
C101 C102 H10D 120.3 . .
C103 C102 H10D 120.3 . .
C102 C103 C104 122.1(13) . .
C102 C103 H10A 119.0 . .
C104 C103 H10A 119.0 . .
C103 C104 C105 117.4(15) . .
C103 C104 H10B 121.3 . .
C105 C104 H10B 121.3 . .
C100 C105 C104 118.5(13) . .
C100 C105 H10C 120.7 . .
C104 C105 H10C 120.7 . .
C205 C200 C201 120.0 . .
C205 C200 Cl20 115.3(2) . .
C201 C200 Cl20 124.6(2) . .
C202 C201 C200 120.0 . .
C202 C201 Cl21 126.2 . .
C200 C201 Cl21 113.8 . .
C203 C202 C201 120.0 . .
C203 C202 H20B 120.0 . .
C201 C202 H20B 120.0 . .
C204 C203 C202 120.0 . .
C204 C203 H20C 120.0 . .
C202 C203 H20C 120.0 . .
C203 C204 C205 120.0 . .
C203 C204 H20D 120.0 . .
C205 C204 H20D 120.0 . .
C200 C205 C204 119.9 . .
C200 C205 H20E 120.0 . .
C204 C205 H20E 120.0 . .
C301 C300 C305 99(3) . .
C301 C300 Cl30 132(3) . .
C305 C300 Cl30 127(2) . .
C302 C301 C300 129(3) . .
C302 C301 Cl31 125(3) . .
C300 C301 Cl31 106(3) . .
C301 C302 C303 128(3) . .
C301 C302 H30B 116.2 . .
C303 C302 H30B 116.2 . .
C304 C303 C302 112(3) . .
C304 C303 H30C 124.2 . .
C302 C303 H30C 124.2 . .
C305 C304 C303 110(3) . .
C305 C304 H30D 124.9 . .
C303 C304 H30D 124.9 . .
C304 C305 C300 143(4) . .
C304 C305 H30E 108.7 . .
C300 C305 H30E 108.7 . .
C405 C400 C401 120.0 . .
C405 C400 Cl40 112.4(4) . .
C401 C400 Cl40 127.1(4) . .
Cl41 C401 C400 126.4 . .
Cl41 C401 C402 113.4 . .
C400 C401 C402 120.0 . .
C403 C402 C401 120.0 . .
C403 C402 H40B 120.0 . .
C401 C402 H40B 120.0 . .
C404 C403 C402 120.04(7) . .
C404 C403 H40C 120.0 . .
C402 C403 H40C 120.0 . .
C403 C404 C405 120.0 . .
C403 C404 H40D 120.0 . .
C405 C404 H40D 120.0 . .
C400 C405 C404 120.0 . .
C400 C405 H40E 120.0 . .
C404 C405 H40E 120.0 . .
C501 C500 C505 119.55(18) . .
C501 C500 Cl50 135.15(9) . .
C505 C500 Cl50 104.5 . .
C502 C501 C500 119.61(11) . .
C502 C501 Cl51 137.9(4) . .
C500 C501 Cl51 99.31(12) . .
C501 C502 C503 119.5(3) . .
C501 C502 H50B 120.2 . .
C503 C502 H50B 120.2 . .
C504 C503 C502 120.7 . .
C504 C503 H50C 119.6 . .
C502 C503 H50C 119.6 . .
C503 C504 C505 120.0 . .
C503 C504 H50D 120.0 . .
C505 C504 H50D 120.0 . .
C504 C505 C500 120.5 . .
C504 C505 H50E 119.8 . .
C500 C505 H50E 119.8 . .

loop_
_geom_bond_atom_site_label_1
_geom_bond_atom_site_label_2
_geom_bond_distance
_geom_bond_site_symmetry_2
Ni1 N1 2.094(6) .
Ni1 N4 2.114(5) .
Ni1 N7 2.144(6) .
Ni1 N6 2.163(6) 2_756
Ni1 Cl1 2.4507(18) .
Ni1 Cl2 2.4753(18) .
Ni2 N10 2.104(6) .
Ni2 N3 2.107(6) 1_655
Ni2 N9 2.126(6) .
Ni2 N12 2.147(6) 2_856
Ni2 Cl3 2.4452(18) .
Ni2 Cl4 2.4650(19) .
N1 C5 1.347(9) .
N1 C1 1.358(9) .
N2 C10 1.333(9) .
N2 C6 1.344(9) .
N3 C15 1.342(9) .
N3 C11 1.346(9) .
N3 Ni2 2.107(6) 1_455
C1 C2 1.357(10) .
C1 H1A 0.9500 .
C2 C3 1.401(10) .
C2 H2A 0.9500 .
C3 C4 1.389(10) .
C3 C6 1.492(9) .
C4 C5 1.376(10) .
C4 H4A 0.9500 .
C5 H5A 0.9500 .
C6 C7 1.378(10) .
C7 C8 1.407(10) .
C7 H7A 0.9500 .
C8 C9 1.373(10) .
C8 C16 1.527(9) .
C9 C10 1.392(10) .
C9 H9A 0.9500 .
C10 C13 1.493(9) .
C11 C12 1.373(10) .
C11 H11A 0.9500 .
C12 C13 1.404(10) .
C12 H12A 0.9500 .
C13 C14 1.396(10) .
C14 C15 1.385(10) .
C14 H14A 0.9500 .
C15 H15A 0.9500 .
C16 C18 1.470(14) .
C16 C17 1.504(16) .
C16 C19 1.509(13) .
C17 H17A 0.9800 .
C17 H17B 0.9800 .
C17 H17C 0.9800 .
C18 H18A 0.9800 .
C18 H18B 0.9800 .
C18 H18C 0.9800 .
C19 H19A 0.9800 .
C19 H19B 0.9800 .
C19 H19C 0.9800 .
N4 C24 1.335(9) .
N4 C20 1.356(8) .
N5 C25 1.335(9) .
N5 C29 1.364(9) .
N6 C34 1.324(9) .
N6 C30 1.343(9) .
N6 Ni1 2.163(6) 2_746
C20 C21 1.389(10) .
C20 H20A 0.9500 .
C21 C22 1.382(10) .
C21 H21A 0.9500 .
C22 C23 1.391(10) .
C22 C25 1.495(10) .
C23 C24 1.387(10) .
C23 H23A 0.9500 .
C24 H24A 0.9500 .
C25 C26 1.392(10) .
C26 C27 1.374(10) .
C26 H26A 0.9500 .
C27 C28 1.387(11) .
C27 C35 1.557(10) .
C28 C29 1.385(10) .
C28 H28A 0.9500 .
C29 C32 1.492(10) .
C30 C31 1.389(11) .
C30 H30A 0.9500 .
C31 C32 1.377(11) .
C31 H31A 0.9500 .
C32 C33 1.388(11) .
C33 C34 1.403(11) .
C33 H33A 0.9500 .
C34 H34A 0.9500 .
C35 C37 1.510(13) .
C35 C38 1.512(14) .
C35 C36 1.533(15) .
C36 H36A 0.9800 .
C36 H36B 0.9800 .
C36 H36C 0.9800 .
C37 H37A 0.9800 .
C37 H37B 0.9800 .
C37 H37C 0.9800 .
C38 H38A 0.9800 .
C38 H38B 0.9800 .
C38 H38C 0.9800 .
N7 C39 1.328(9) .
N7 C43 1.340(9) .
N8 C44 1.346(9) .
N8 C48 1.352(9) .
N9 C53 1.331(9) .
N9 C49 1.346(9) .
C39 C40 1.387(10) .
C39 H39A 0.9500 .
C40 C41 1.397(10) .
C40 H40A 0.9500 .
C41 C42 1.398(10) .
C41 C44 1.472(10) .
C42 C43 1.396(11) .
C42 H42A 0.9500 .
C43 H43A 0.9500 .
C44 C45 1.391(10) .
C45 C46 1.406(10) .
C45 H45A 0.9500 .
C46 C47 1.401(11) .
C46 C54 1.521(9) .
C47 C48 1.385(10) .
C47 H47A 0.9500 .
C48 C51 1.478(9) .
C49 C50 1.364(10) .
C49 H49A 0.9500 .
C50 C51 1.392(10) .
C50 H50A 0.9500 .
C51 C52 1.389(10) .
C52 C53 1.372(11) .
C52 H52A 0.9500 .
C53 H53A 0.9500 .
C54 C56 1.506(13) .
C54 C55 1.515(12) .
C54 C57 1.556(13) .
C55 H55A 0.9800 .
C55 H55B 0.9800 .
C55 H55C 0.9800 .
C56 H56A 0.9800 .
C56 H56B 0.9800 .
C56 H56C 0.9800 .
C57 H57A 0.9800 .
C57 H57B 0.9800 .
C57 H57C 0.9800 .
N10 C58 1.344(9) .
N10 C62 1.346(9) .
N11 C67 1.340(10) .
N11 C63 1.356(10) .
N12 C68 1.327(10) .
N12 C72 1.355(10) .
N12 Ni2 2.147(6) 2_846
C58 C59 1.390(10) .
C58 H58A 0.9500 .
C59 C60 1.384(11) .
C59 H59A 0.9500 .
C60 C61 1.395(10) .
C60 C63 1.478(10) .
C61 C62 1.387(10) .
C61 H61A 0.9500 .
C62 H62A 0.9500 .
C63 C64 1.387(11) .
C64 C65 1.395(11) .
C64 H64A 0.9500 .
C65 C66 1.389(11) .
C65 C73 1.528(13) .
C66 C67 1.399(11) .
C66 H66A 0.9500 .
C67 C70 1.488(10) .
C68 C69 1.389(12) .
C68 H68A 0.9500 .
C69 C70 1.376(11) .
C69 H69A 0.9500 .
C70 C71 1.371(11) .
C71 C72 1.371(11) .
C71 H71A 0.9500 .
C72 H72A 0.9500 .
C73 C76 1.527(14) .
C73 C75 1.537(16) .
C73 C74 1.541(17) .
C74 H74A 0.9800 .
C74 H74B 0.9800 .
C74 H74C 0.9800 .
C75 H75A 0.9800 .
C75 H75B 0.9800 .
C75 H75C 0.9800 .
C76 H76A 0.9800 .
C76 H76B 0.9800 .
C76 H76C 0.9800 .
Cl10 C100 1.729(11) .
Cl11 C101 1.756(15) .
C100 C101 1.376(15) .
C100 C105 1.407(19) .
C101 C102 1.320(17) .
C102 C103 1.36(2) .
C102 H10D 0.9500 .
C103 C104 1.41(2) .
C103 H10A 0.9500 .
C104 C105 1.419(19) .
C104 H10B 0.9500 .
C105 H10C 0.9500 .
Cl20 C200 1.809(7) .
Cl21 C201 1.8490 .
C200 C205 1.3896 .
C200 C201 1.3904 .
C201 C202 1.3902 .
C202 C203 1.3899 .
C202 H20B 0.9500 .
C203 C204 1.3880 .
C203 H20C 0.9500 .
C204 C205 1.3927(12) .
C204 H20D 0.9500 .
C205 H20E 0.9500 .
Cl30 C300 1.729(19) .
Cl31 C301 1.577(19) .
C300 C301 1.431(19) .
C300 C305 1.445(19) .
C301 C302 1.34(4) .
C302 C303 1.482(19) .
C302 H30B 0.9500 .
C303 C304 1.48(5) .
C303 H30C 0.9500 .
C304 C305 1.434(19) .
C304 H30D 0.9500 .
C305 H30E 0.9500 .
Cl40 C400 1.637(9) .
Cl41 C401 1.3766 .
C400 C405 1.3900 .
C400 C401 1.3900 .
C401 C402 1.3903 .
C402 C403 1.3901 .
C402 H40B 0.9500 .
C403 C404 1.389(3) .
C403 H40C 0.9500 .
C404 C405 1.391(2) .
C404 H40D 0.9500 .
C405 H40E 0.9500 .
Cl50 C500 1.7210 .
Cl51 C501 1.7327 .
C500 C501 1.3909(13) .
C500 C505 1.396(3) .
C501 C502 1.3901 .
C502 C503 1.397(4) .
C502 H50B 0.9500 .
C503 C504 1.3661(19) .
C503 H50C 0.9500 .
C504 C505 1.3737 .
C504 H50D 0.9500 .
C505 H50E 0.9500 .
